data_1547654
loop_
_publ_author_name
'Wang, Ya'
'Shi, Chao'
'Han, Xiang-Bin'

_publ_section_title
;
 Mixed Bromine--Chlorine Induced Great Dielectric and Second-Order
 Nonlinear Optical Properties Changes in Phase Transitions Compounds
 [H2mdap][BiBr5(1-x)Cl5x] (x = 0.00--1.00)
;
_journal_issue 41
_journal_name_full 'The Journal of Physical Chemistry C'
_journal_page_first 23039
_journal_paper_doi 10.1021/acs.jpcc.7b05126
_journal_volume 121
_journal_year 2017
_chemical_formula_sum 'C4 H14 Bi Br3.1 Cl1.9 N2'
_chemical_formula_weight 614.20
_space_group_crystal_system orthorhombic
_space_group_IT_number 33
_space_group_name_Hall 'P 2c -2n'
_space_group_name_H-M_alt 'P n a 21'
_symmetry_space_group_name_Hall 'P 2c -2n'
_symmetry_space_group_name_H-M 'P n a 21'
_atom_sites_solution_hydrogens geom
_audit_creation_method SHELXL-2014/7
_cell_angle_alpha 90
_cell_angle_beta 90
_cell_angle_gamma 90
_cell_formula_units_Z 4
_cell_length_a 18.160(4)
_cell_length_b 10.074(2)
_cell_length_c 7.6542(15)
_cell_measurement_reflns_used 3208
_cell_measurement_temperature 293(2)
_cell_measurement_theta_max 27.480
_cell_measurement_theta_min 3.02
_cell_volume 1400.3(5)
_computing_structure_refinement 'SHELXL-2014/7 (Sheldrick, 2014)'
_diffrn_ambient_temperature 293(2)
_diffrn_measured_fraction_theta_full 0.999
_diffrn_measured_fraction_theta_max 0.999
_diffrn_measurement_device_type 'Rigaku, SCXmini'
_diffrn_measurement_method '\w scans'
_diffrn_radiation_type MoK\a
_diffrn_radiation_wavelength 0.71073
_diffrn_reflns_av_R_equivalents 0.0838
_diffrn_reflns_av_unetI/netI 0.0959
_diffrn_reflns_Laue_measured_fraction_full 0.999
_diffrn_reflns_Laue_measured_fraction_max 0.999
_diffrn_reflns_limit_h_max 23
_diffrn_reflns_limit_h_min -20
_diffrn_reflns_limit_k_max 13
_diffrn_reflns_limit_k_min -13
_diffrn_reflns_limit_l_max 9
_diffrn_reflns_limit_l_min -9
_diffrn_reflns_number 9330
_diffrn_reflns_point_group_measured_fraction_full 0.999
_diffrn_reflns_point_group_measured_fraction_max 0.999
_diffrn_reflns_theta_full 25.242
_diffrn_reflns_theta_max 27.480
_diffrn_reflns_theta_min 3.020
_exptl_absorpt_coefficient_mu 21.762
_exptl_absorpt_correction_T_max 0.002
_exptl_absorpt_correction_T_min 0.001
_exptl_absorpt_correction_type multi-scan
_exptl_crystal_colour pale-yellow
_exptl_crystal_density_diffrn 2.913
_exptl_crystal_density_method 'not measured'
_exptl_crystal_description block
_exptl_crystal_F_000 1103.2
_exptl_crystal_size_max 0.34
_exptl_crystal_size_mid 0.3
_exptl_crystal_size_min 0.28
_refine_diff_density_max 2.213
_refine_diff_density_min -2.223
_refine_diff_density_rms 0.272
_refine_ls_abs_structure_details
;
 Refined as an inversion twin.
;
_refine_ls_abs_structure_Flack 0.14(3)
_refine_ls_extinction_method none
_refine_ls_goodness_of_fit_ref 1.060
_refine_ls_hydrogen_treatment constr
_refine_ls_matrix_type full
_refine_ls_number_parameters 112
_refine_ls_number_reflns 3208
_refine_ls_number_restraints 122
_refine_ls_restrained_S_all 1.048
_refine_ls_R_factor_all 0.0867
_refine_ls_R_factor_gt 0.0605
_refine_ls_shift/su_max 0.000
_refine_ls_shift/su_mean 0.000
_refine_ls_structure_factor_coef Fsqd
_refine_ls_weighting_details 'w=1/[\s^2^(Fo^2^)+(0.0571P)^2^] where P=(Fo^2^+2Fc^2^)/3'
_refine_ls_weighting_scheme calc
_refine_ls_wR_factor_gt 0.1265
_refine_ls_wR_factor_ref 0.1355
_reflns_Friedel_coverage 0.862
_reflns_Friedel_fraction_full 1.000
_reflns_Friedel_fraction_max 1.000
_reflns_number_gt 2412
_reflns_number_total 3208
_reflns_threshold_expression 'I > 2\s(I)'
_cod_data_source_file jp7b05126_si_002.cif
_cod_data_source_block 0.38_293K
_cod_depositor_comments 'Adding full bibliography for 1547653--1547662.cif.'
_cod_original_formula_sum 'C4 H14 Bi Br3.10 Cl1.90 N2 '
_cod_database_code 1547654
_publcif_datablock.id {b6dd8ef6-256c-48ac-9caf-35ee0a22f50f}

_shelx_shelxl_version_number 2014/7
_shelx_space_group_comment
;
The symmetry employed for this shelxl refinement is uniquely defined
by the following loop, which should always be used as a source of
symmetry information in preference to the above space-group names.
They are only intended as comments.
;
_shelx_estimated_absorpt_t_min 0.003
_shelx_estimated_absorpt_t_max 0.007

loop_
_space_group_symop_operation_xyz
'x, y, z'
'-x, -y, z+1/2'
'x+1/2, -y+1/2, z'
'-x+1/2, y+1/2, z+1/2'

loop_
_atom_site_label
_atom_site_type_symbol
_atom_site_fract_x
_atom_site_fract_y
_atom_site_fract_z
_atom_site_U_iso_or_equiv
_atom_site_adp_type
_atom_site_occupancy
_atom_site_site_symmetry_order
_atom_site_calc_flag
_atom_site_refinement_flags_posn
_atom_site_refinement_flags_adp
_atom_site_refinement_flags_occupancy
Bi1 Bi 0.43482(4) 0.67264(7) 0.43750(10) 0.0281(2) Uani 1 1 d . U .
C1 C 0.3969(14) 0.190(3) 0.457(5) 0.054(7) Uani 1 1 d . U .
H1A H 0.3998 0.2852 0.4371 0.065 Uiso 1 1 calc R U .
H1B H 0.3946 0.1752 0.5823 0.065 Uiso 1 1 calc R U .
C2 C 0.3245(16) 0.131(3) 0.365(4) 0.059(7) Uani 1 1 d D U .
H2A H 0.3179 0.1725 0.2520 0.071 Uiso 1 1 calc R U .
H2B H 0.3303 0.0366 0.3479 0.071 Uiso 1 1 calc R U .
C3 C 0.2614(15) 0.155(3) 0.470(6) 0.070(9) Uani 1 1 d D U .
H3A H 0.2514 0.2498 0.4746 0.084 Uiso 1 1 calc R U .
H3B H 0.2703 0.1246 0.5885 0.084 Uiso 1 1 calc R U .
C4 C 0.1930(14) -0.060(3) 0.446(7) 0.081(10) Uani 1 1 d D U .
H4A H 0.2293 -0.1089 0.3818 0.122 Uiso 1 1 calc R U .
H4B H 0.1449 -0.0933 0.4191 0.122 Uiso 1 1 calc R U .
H4C H 0.2021 -0.0692 0.5690 0.122 Uiso 1 1 calc R U .
Cl1 Cl 0.3914(2) 0.8071(3) 0.1477(5) 0.0490(10) Uani 0.38 1 d . U P
Br1 Br 0.3914(2) 0.8071(3) 0.1477(5) 0.0490(10) Uani 0.62 1 d . U P
Cl2 Cl 0.3729(2) 0.8469(3) 0.6580(5) 0.0463(9) Uani 0.38 1 d . U P
Br2 Br 0.3729(2) 0.8469(3) 0.6580(5) 0.0463(9) Uani 0.62 1 d . U P
Cl3 Cl 0.5140(2) 0.4592(4) 0.2493(5) 0.0537(10) Uani 0.38 1 d . U P
Br3 Br 0.5140(2) 0.4592(4) 0.2493(5) 0.0537(10) Uani 0.62 1 d . U P
Cl4 Cl 0.30012(14) 0.5353(3) 0.4443(7) 0.0360(6) Uani 0.38 1 d . U P
Br4 Br 0.30012(14) 0.5353(3) 0.4443(7) 0.0360(6) Uani 0.62 1 d . U P
Cl5 Cl 0.56076(17) 0.8384(3) 0.4481(10) 0.0456(8) Uani 0.38 1 d . U P
Br5 Br 0.56076(17) 0.8384(3) 0.4481(10) 0.0456(8) Uani 0.62 1 d . U P
N1 N 0.4635(12) 0.123(2) 0.383(3) 0.060(7) Uani 1 1 d . U .
H1C H 0.4604 0.0363 0.4008 0.089 Uiso 1 1 calc R U .
H1D H 0.5037 0.1547 0.4351 0.089 Uiso 1 1 calc R U .
H1E H 0.4661 0.1395 0.2688 0.089 Uiso 1 1 calc R U .
N2 N 0.1974(11) 0.085(2) 0.396(3) 0.056(7) Uani 1 1 d . U .
H2C H 0.1991 0.0912 0.2805 0.067 Uiso 1 1 calc R U .
H2D H 0.1565 0.1254 0.4321 0.067 Uiso 1 1 calc R U .

loop_
_atom_site_aniso_label
_atom_site_aniso_U_11
_atom_site_aniso_U_22
_atom_site_aniso_U_33
_atom_site_aniso_U_23
_atom_site_aniso_U_13
_atom_site_aniso_U_12
Bi1 0.0361(4) 0.0243(4) 0.0239(4) 0.0009(6) 0.0022(6) 0.0022(3)
C1 0.051(11) 0.072(17) 0.041(16) -0.016(16) 0.016(15) -0.018(12)
C2 0.055(11) 0.074(17) 0.048(16) 0.014(14) 0.008(11) -0.012(13)
C3 0.048(12) 0.068(16) 0.09(3) 0.000(18) 0.006(14) -0.007(12)
C4 0.056(17) 0.099(17) 0.09(2) 0.04(3) 0.00(3) -0.033(15)
Cl1 0.066(3) 0.051(2) 0.0299(18) 0.0078(17) 0.0045(19) 0.0016(17)
Br1 0.066(3) 0.051(2) 0.0299(18) 0.0078(17) 0.0045(19) 0.0016(17)
Cl2 0.061(2) 0.0422(17) 0.0359(19) -0.0024(16) 0.0014(19) 0.0112(16)
Br2 0.061(2) 0.0422(17) 0.0359(19) -0.0024(16) 0.0014(19) 0.0112(16)
Cl3 0.063(2) 0.051(2) 0.047(2) -0.0187(17) 0.013(2) 0.0064(17)
Br3 0.063(2) 0.051(2) 0.047(2) -0.0187(17) 0.013(2) 0.0064(17)
Cl4 0.0310(13) 0.0415(15) 0.0355(14) 0.001(2) -0.004(2) -0.0114(11)
Br4 0.0310(13) 0.0415(15) 0.0355(14) 0.001(2) -0.004(2) -0.0114(11)
Cl5 0.0480(17) 0.0414(15) 0.047(2) -0.002(2) 0.007(2) -0.0087(13)
Br5 0.0480(17) 0.0414(15) 0.047(2) -0.002(2) 0.007(2) -0.0087(13)
N1 0.054(11) 0.062(15) 0.064(19) 0.003(12) -0.024(12) 0.023(12)
N2 0.041(10) 0.062(12) 0.06(2) -0.002(11) 0.001(11) 0.004(10)

loop_
_atom_type_symbol
_atom_type_description
_atom_type_scat_dispersion_real
_atom_type_scat_dispersion_imag
_atom_type_scat_source
C C 0.0033 0.0016 'International Tables Vol C Tables 4.2.6.8 and 6.1.1.4'
H H 0.0000 0.0000 'International Tables Vol C Tables 4.2.6.8 and 6.1.1.4'
N N 0.0061 0.0033 'International Tables Vol C Tables 4.2.6.8 and 6.1.1.4'
Cl Cl 0.1484 0.1585 'International Tables Vol C Tables 4.2.6.8 and 6.1.1.4'
Bi Bi -4.1077 10.2566 'International Tables Vol C Tables 4.2.6.8 and 6.1.1.4'
Br Br -0.2901 2.4595 'International Tables Vol C Tables 4.2.6.8 and 6.1.1.4'

loop_
_geom_angle_atom_site_label_1
_geom_angle_atom_site_label_2
_geom_angle_atom_site_label_3
_geom_angle
_geom_angle_site_symmetry_1
_geom_angle_site_symmetry_3
Cl2 Bi1 Cl1 93.78(13) . .
Cl2 Bi1 Cl4 86.89(12) . .
Cl1 Bi1 Cl4 90.47(13) . .
Cl2 Bi1 Cl5 86.23(13) . .
Cl1 Bi1 Cl5 87.91(17) . .
Cl4 Bi1 Cl5 172.82(10) . .
Cl2 Bi1 Br3 85.17(12) . 2_665
Cl1 Bi1 Br3 177.07(11) . 2_665
Cl4 Bi1 Br3 92.20(12) . 2_665
Cl5 Bi1 Br3 89.29(16) . 2_665
Cl2 Bi1 Cl3 85.17(12) . 2_665
Cl1 Bi1 Cl3 177.07(11) . 2_665
Cl4 Bi1 Cl3 92.20(12) . 2_665
Cl5 Bi1 Cl3 89.29(16) . 2_665
Br3 Bi1 Cl3 0.0 2_665 2_665
Cl2 Bi1 Cl3 170.07(12) . .
Cl1 Bi1 Cl3 96.07(12) . .
Cl4 Bi1 Cl3 94.25(10) . .
Cl5 Bi1 Cl3 92.88(12) . .
Br3 Bi1 Cl3 84.9 2_665 .
Cl3 Bi1 Cl3 84.93(4) 2_665 .
N1 C1 C2 109(2) . .
C3 C2 C1 111(3) . .
C2 C3 N2 110(3) . .
Bi1 Cl3 Bi1 153.28(16) 2_664 .
C3 N2 C4 114(2) . .

loop_
_geom_bond_atom_site_label_1
_geom_bond_atom_site_label_2
_geom_bond_distance
_geom_bond_site_symmetry_2
Bi1 Cl2 2.682(4) .
Bi1 Cl1 2.716(4) .
Bi1 Cl4 2.811(3) .
Bi1 Cl5 2.833(3) .
Bi1 Br3 2.885(4) 2_665
Bi1 Cl3 2.885(4) 2_665
Bi1 Cl3 2.961(4) .
C1 N1 1.50(3) .
C1 C2 1.60(4) .
C2 C3 1.42(4) .
C3 N2 1.47(3) .
C4 N2 1.51(3) .
Cl3 Bi1 2.885(4) 2_664

loop_
_geom_hbond_atom_site_label_D
_geom_hbond_atom_site_label_H
_geom_hbond_atom_site_label_A
_geom_hbond_distance_DH
_geom_hbond_distance_HA
_geom_hbond_distance_DA
_geom_hbond_angle_DHA
_geom_hbond_site_symmetry_A
N2 H2D Br3 0.89 3.06 3.54(2) 116.0 3_455
N2 H2D Cl1 0.89 2.61 3.36(2) 142.3 4_545
N2 H2C Cl4 0.89 2.63 3.50(3) 163.5 4_544
N2 H2C Br2 0.89 3.04 3.45(2) 110.6 4_544
N1 H1E Cl5 0.89 2.51 3.38(3) 164.9 2_664
N1 H1D Cl1 0.89 2.53 3.40(2) 163.4 2_665
N1 H1C Cl5 0.89 2.73 3.41(2) 134.3 1_545
C4 H4C Br4 0.96 3.06 3.93(5) 152.1 4_545
C4 H4B Cl5 0.96 2.91 3.69(3) 139.4 3_455
C4 H4B Br3 0.96 3.03 3.72(3) 130.6 3_455
C3 H3A Br4 0.97 3.02 3.90(3) 151.4 .
C3 H3A Cl1 0.97 2.97 3.45(3) 111.7 4_545
C2 H2B Cl1 0.97 2.99 3.86(3) 150.9 1_545
C1 H1B Cl5 0.97 2.92 3.85(4) 160.4 2_665
C1 H1A Br4 0.97 3.10 3.90(3) 140.0 .
C1 H1A Br3 0.97 3.07 3.79(3) 132.3 .
C1 H1A Br3 0.97 3.07 3.79(3) 132.3 .
C1 H1A Br4 0.97 3.10 3.90(3) 140.0 .
C1 H1B Cl5 0.97 2.92 3.85(4) 160.4 2_665
C2 H2B Br1 0.97 2.99 3.86(3) 150.9 1_545
C2 H2B Br2 0.97 3.14 3.74(3) 121.4 1_545
C3 H3A Cl1 0.97 2.97 3.45(3) 111.7 4_545
C3 H3A Br4 0.97 3.02 3.90(3) 151.4 .
C4 H4B Br3 0.96 3.03 3.72(3) 130.6 3_455
C4 H4B Cl5 0.96 2.91 3.69(3) 139.4 3_455
C4 H4C Br4 0.96 3.06 3.93(5) 152.1 4_545
N1 H1C Cl5 0.89 2.73 3.41(2) 134.3 1_545
N1 H1D Cl1 0.89 2.53 3.40(2) 163.4 2_665
N1 H1E Cl5 0.89 2.51 3.38(3) 164.9 2_664
N2 H2C Br2 0.89 3.04 3.45(2) 110.6 4_544
N2 H2C Cl4 0.89 2.63 3.50(3) 163.5 4_544
N2 H2D Cl1 0.89 2.61 3.36(2) 142.3 4_545
N2 H2D Br3 0.89 3.06 3.54(2) 116.0 3_455

loop_
_geom_torsion_atom_site_label_1
_geom_torsion_atom_site_label_2
_geom_torsion_atom_site_label_3
_geom_torsion_atom_site_label_4
_geom_torsion
N1 C1 C2 C3 159(2)
C1 C2 C3 N2 -172(2)
C2 C3 N2 C4 82(4)
